data_2226409
loop_
_publ_author_name
'Wang, Wen-Xiang'

_publ_section_title
;
 Hydrogen bis[2-(4-ammoniophenoxy)acetate] triiodide
;
_journal_coeditor_code DN2575
_journal_issue 7
_journal_name_full 'Acta Crystallographica Section E'
_journal_page_first o1872
_journal_page_last o1873
_journal_paper_doi 10.1107/S1600536810024852
_journal_volume 66
_journal_year 2010
_chemical_formula_iupac 'C16 H19 N2 O6 +, I3 -'
_chemical_formula_moiety 'C16 H19 N2 O6 +, I3 -'
_chemical_formula_sum 'C16 H19 I3 N2 O6'
_chemical_formula_weight 716.03
_chemical_name_systematic
;
Hydrogen bis[2-(4-ammoniophenoxy)acetate] triiodide
;
_space_group_IT_number 14
_symmetry_cell_setting monoclinic
_symmetry_space_group_name_Hall '-P 2yn'
_symmetry_space_group_name_H-M 'P 1 21/n 1'
_atom_sites_solution_hydrogens geom
_atom_sites_solution_primary direct
_atom_sites_solution_secondary difmap
_audit_creation_method SHELXL-97
_cell_angle_alpha 90.00
_cell_angle_beta 91.45(3)
_cell_angle_gamma 90.00
_cell_formula_units_Z 2
_cell_length_a 5.0650(10)
_cell_length_b 13.780(3)
_cell_length_c 14.982(3)
_cell_measurement_reflns_used 10680
_cell_measurement_temperature 293(2)
_cell_measurement_theta_max 27.497
_cell_measurement_theta_min 3.096
_cell_volume 1045.3(4)
_computing_cell_refinement 'CrystalClear (Rigaku, 2005)'
_computing_data_collection 'CrystalClear (Rigaku, 2005)'
_computing_data_reduction 'CrystalClear (Rigaku, 2005)'
_computing_molecular_graphics
;
ORTEPIII (Burnett & Johnson, 1996), ORTEP-3 for Windows (Farrugia,
1997) and
PLATON (Spek, 2009)
;
_computing_publication_material 'SHELXL97 (Sheldrick, 2008)'
_computing_structure_refinement 'SHELXL97 (Sheldrick, 2008)'
_computing_structure_solution 'SHELXS97 (Sheldrick, 2008)'
_diffrn_ambient_temperature 293(2)
_diffrn_detector_area_resol_mean 13.6612
_diffrn_measured_fraction_theta_full 0.999
_diffrn_measured_fraction_theta_max 0.999
_diffrn_measurement_device_type 'Rigaku SCXmini diffractometer'
_diffrn_measurement_method '\w scans'
_diffrn_radiation_monochromator graphite
_diffrn_radiation_source 'fine-focus sealed tube'
_diffrn_radiation_type MoK\a
_diffrn_radiation_wavelength 0.71073
_diffrn_reflns_av_R_equivalents 0.0336
_diffrn_reflns_av_sigmaI/netI 0.0246
_diffrn_reflns_limit_h_max 6
_diffrn_reflns_limit_h_min -6
_diffrn_reflns_limit_k_max 17
_diffrn_reflns_limit_k_min -17
_diffrn_reflns_limit_l_max 19
_diffrn_reflns_limit_l_min -19
_diffrn_reflns_number 10680
_diffrn_reflns_theta_full 27.48
_diffrn_reflns_theta_max 27.48
_diffrn_reflns_theta_min 3.10
_exptl_absorpt_coefficient_mu 4.519
_exptl_absorpt_correction_T_max 0.58
_exptl_absorpt_correction_T_min 0.52
_exptl_absorpt_correction_type multi-scan
_exptl_absorpt_process_details '(CrystalClear; Rigaku, 2005)'
_exptl_crystal_colour Yellow
_exptl_crystal_density_diffrn 2.275
_exptl_crystal_density_method 'not measured'
_exptl_crystal_description Prism
_exptl_crystal_F_000 672
_exptl_crystal_size_max 0.4000
_exptl_crystal_size_mid 0.3000
_exptl_crystal_size_min 0.2000
_refine_diff_density_max 0.847
_refine_diff_density_min -0.745
_refine_ls_extinction_method none
_refine_ls_goodness_of_fit_ref 1.138
_refine_ls_hydrogen_treatment constr
_refine_ls_matrix_type full
_refine_ls_number_parameters 124
_refine_ls_number_reflns 2408
_refine_ls_number_restraints 0
_refine_ls_restrained_S_all 1.138
_refine_ls_R_factor_all 0.0320
_refine_ls_R_factor_gt 0.0277
_refine_ls_shift/su_max 0.002
_refine_ls_shift/su_mean 0.000
_refine_ls_structure_factor_coef Fsqd
_refine_ls_weighting_details 'calc w=1/[\s^2^(Fo^2^)+(0.0183P)^2^+1.2671P] where P=(Fo^2^+2Fc^2^)/3'
_refine_ls_weighting_scheme calc
_refine_ls_wR_factor_gt 0.0603
_refine_ls_wR_factor_ref 0.0620
_reflns_number_gt 2182
_reflns_number_total 2408
_reflns_threshold_expression I>2\s(I)
_cod_data_source_file dn2575.cif
_cod_data_source_block I
_cod_original_cell_volume 1045.4(4)
_cod_original_sg_symbol_H-M 'P 21/n'
_cod_database_code 2226409
_cod_database_fobs_code 2226409

loop_
_symmetry_equiv_pos_as_xyz
'x, y, z'
'-x+1/2, y+1/2, -z+1/2'
'-x, -y, -z'
'x-1/2, -y-1/2, z-1/2'

loop_
_atom_site_type_symbol
_atom_site_label
_atom_site_fract_x
_atom_site_fract_y
_atom_site_fract_z
_atom_site_U_iso_or_equiv
_atom_site_adp_type
_atom_site_calc_flag
_atom_site_refinement_flags
_atom_site_occupancy
_atom_site_disorder_assembly
_atom_site_disorder_group
O O1 1.2218(4) 0.67887(15) 0.58467(15) 0.0326(5) Uani d . 1 . .
O O2 0.8079(4) 0.56039(18) 0.62140(14) 0.0365(5) Uani d . 1 . .
O O3 0.6743(4) 0.55858(17) 0.47780(15) 0.0367(5) Uani d . 1 . .
H H3 0.5000 0.5000 0.5000 0.044 Uiso d SR 1 . .
N N1 1.1886(6) 1.0177(2) 0.7898(2) 0.0412(7) Uani d . 1 . .
H H1A 1.2238 1.0675 0.7542 0.049 Uiso d R 1 . .
H H1B 1.3108 1.0144 0.8334 0.049 Uiso d R 1 . .
H H1C 1.0304 1.0259 0.8132 0.049 Uiso d R 1 . .
C C3 0.8242(6) 0.5871(2) 0.5433(2) 0.0266(6) Uani d . 1 . .
C C4 1.1951(6) 0.7628(2) 0.63381(19) 0.0253(6) Uani d . 1 . .
C C9 1.1900(6) 0.9274(2) 0.73775(19) 0.0295(6) Uani d . 1 . .
C C11 1.3912(6) 0.7776(2) 0.6988(2) 0.0335(7) Uani d . 1 . .
H H11A 1.5251 0.7321 0.7070 0.040 Uiso calc R 1 . .
C C13 1.3875(6) 0.8600(2) 0.7513(2) 0.0332(7) Uani d . 1 . .
H H13A 1.5172 0.8698 0.7955 0.040 Uiso calc R 1 . .
C C14 0.9956(6) 0.9123(3) 0.6741(2) 0.0369(7) Uani d . 1 . .
H H14A 0.8617 0.9579 0.6662 0.044 Uiso calc R 1 . .
C C15 0.9965(6) 0.8299(3) 0.6217(2) 0.0361(7) Uani d . 1 . .
H H15A 0.8640 0.8199 0.5785 0.043 Uiso calc R 1 . .
C C16 1.0386(6) 0.6569(2) 0.5143(2) 0.0311(7) Uani d . 1 . .
H H16A 1.1324 0.6284 0.4651 0.037 Uiso calc R 1 . .
H H16B 0.9570 0.7166 0.4931 0.037 Uiso calc R 1 . .
I I1 0.53672(6) 0.162582(19) 0.624725(17) 0.05293(10) Uani d . 1 . .
I I2 0.5000 0.0000 0.5000 0.03753(10) Uani d S 1 . .

loop_
_atom_site_aniso_label
_atom_site_aniso_U_11
_atom_site_aniso_U_22
_atom_site_aniso_U_33
_atom_site_aniso_U_12
_atom_site_aniso_U_13
_atom_site_aniso_U_23
O1 0.0381(12) 0.0215(10) 0.0377(12) -0.0003(9) -0.0087(9) -0.0031(9)
O2 0.0356(12) 0.0465(14) 0.0272(11) -0.0053(10) -0.0027(9) 0.0036(10)
O3 0.0373(12) 0.0434(13) 0.0290(11) -0.0057(10) -0.0059(9) -0.0062(10)
N1 0.0396(16) 0.0464(17) 0.0376(16) -0.0077(13) 0.0043(12) -0.0193(13)
C3 0.0285(15) 0.0233(14) 0.0280(15) 0.0060(11) -0.0017(11) -0.0031(12)
C4 0.0283(14) 0.0212(14) 0.0264(14) -0.0055(11) 0.0002(11) 0.0026(11)
C9 0.0344(16) 0.0309(16) 0.0234(14) -0.0087(13) 0.0041(12) -0.0055(12)
C11 0.0330(16) 0.0298(16) 0.0372(17) -0.0007(13) -0.0100(13) 0.0042(14)
C13 0.0341(16) 0.0382(17) 0.0269(15) -0.0050(14) -0.0084(12) 0.0009(13)
C14 0.0332(17) 0.0375(18) 0.0398(18) 0.0090(14) -0.0057(13) -0.0088(15)
C15 0.0295(16) 0.0404(19) 0.0379(18) 0.0040(13) -0.0117(13) -0.0102(15)
C16 0.0413(18) 0.0228(15) 0.0290(15) -0.0011(12) -0.0050(13) -0.0014(12)
I1 0.0714(2) 0.04395(16) 0.04379(15) -0.00423(12) 0.00786(12) -0.00539(11)
I2 0.04291(18) 0.04059(18) 0.02891(16) 0.00398(13) -0.00235(12) 0.00590(12)

loop_
_atom_type_symbol
_atom_type_description
_atom_type_scat_dispersion_real
_atom_type_scat_dispersion_imag
_atom_type_scat_source
C C 0.0033 0.0016 'International Tables Vol C Tables 4.2.6.8 and 6.1.1.4'
H H 0.0000 0.0000 'International Tables Vol C Tables 4.2.6.8 and 6.1.1.4'
N N 0.0061 0.0033 'International Tables Vol C Tables 4.2.6.8 and 6.1.1.4'
O O 0.0106 0.0060 'International Tables Vol C Tables 4.2.6.8 and 6.1.1.4'
I I -0.4742 1.8119 'International Tables Vol C Tables 4.2.6.8 and 6.1.1.4'

loop_
_geom_angle_atom_site_label_1
_geom_angle_atom_site_label_2
_geom_angle_atom_site_label_3
_geom_angle_site_symmetry_1
_geom_angle_site_symmetry_3
_geom_angle
_geom_angle_publ_flag
C4 O1 C16 . . 120.3(2) ?
C3 O3 O3 . 3_666 113.7(2) ?
C3 O3 H3 . . 113.7 ?
C9 N1 H1A . . 109.4 ?
C9 N1 H1B . . 109.5 ?
H1A N1 H1B . . 109.5 ?
C9 N1 H1C . . 109.5 ?
H1A N1 H1C . . 109.5 ?
H1B N1 H1C . . 109.5 ?
O2 C3 O3 . . 125.5(3) ?
O2 C3 C16 . . 121.7(3) ?
O3 C3 C16 . . 112.8(3) ?
C15 C4 O1 . . 125.1(3) ?
C15 C4 C11 . . 120.2(3) ?
O1 C4 C11 . . 114.8(3) ?
C14 C9 C13 . . 120.5(3) ?
C14 C9 N1 . . 119.1(3) ?
C13 C9 N1 . . 120.4(3) ?
C13 C11 C4 . . 120.0(3) ?
C13 C11 H11A . . 120.0 ?
C4 C11 H11A . . 120.0 ?
C9 C13 C11 . . 119.4(3) ?
C9 C13 H13A . . 120.3 ?
C11 C13 H13A . . 120.3 ?
C9 C14 C15 . . 120.6(3) ?
C9 C14 H14A . . 119.7 ?
C15 C14 H14A . . 119.7 ?
C4 C15 C14 . . 119.3(3) ?
C4 C15 H15A . . 120.3 ?
C14 C15 H15A . . 120.3 ?
O1 C16 C3 . . 112.4(2) ?
O1 C16 H16A . . 109.1 ?
C3 C16 H16A . . 109.1 ?
O1 C16 H16B . . 109.1 ?
C3 C16 H16B . . 109.1 ?
H16A C16 H16B . . 107.9 ?

loop_
_geom_bond_atom_site_label_1
_geom_bond_atom_site_label_2
_geom_bond_site_symmetry_2
_geom_bond_distance
_geom_bond_publ_flag
O1 C4 . 1.380(4) ?
O1 C16 . 1.419(4) ?
O2 C3 . 1.232(4) ?
O3 C3 . 1.287(4) ?
O3 O3 3_666 2.495(5) ?
O3 H3 . 1.2476 ?
N1 C9 . 1.467(4) ?
N1 H1A . 0.8899 ?
N1 H1B . 0.8896 ?
N1 H1C . 0.8899 ?
C3 C16 . 1.522(4) ?
C4 C15 . 1.375(4) ?
C4 C11 . 1.388(4) ?
C9 C14 . 1.369(4) ?
C9 C13 . 1.376(5) ?
C11 C13 . 1.382(5) ?
C11 H11A . 0.9300 ?
C13 H13A . 0.9300 ?
C14 C15 . 1.381(5) ?
C14 H14A . 0.9300 ?
C15 H15A . 0.9300 ?
C16 H16A . 0.9700 ?
C16 H16B . 0.9700 ?
I1 I2 . 2.9203(5) ?

loop_
_geom_hbond_atom_site_label_D
_geom_hbond_atom_site_label_H
_geom_hbond_atom_site_label_A
_geom_hbond_site_symmetry_A
_geom_hbond_distance_DH
_geom_hbond_distance_HA
_geom_hbond_distance_DA
_geom_hbond_angle_DHA
O3 H3 O3 3_666 1.25 1.25 2.495(5) 180.0
N1 H1A I1 1_665 0.89 2.85 3.665(3) 152.2
N1 H1B O2 2_756 0.89 2.13 2.907(4) 145.9
N1 H1C O2 2_656 0.89 2.05 2.935(4) 171.5
